data_4303731
loop_
_publ_author_name
'Tao Yang'
'Junliang Sun'
'Guobao Li'
'Yingxia Wang'
'Jeppe Christensen'
'Zhanbing He'
'Kirsten E. Christensen'
'Xiaodong Zou'
'Fuhui Liao'
'Jianhua Lin'

_publ_section_title
;
Fe5O5[B6O10(OH)3].nH2O: Wave-Layered Iron Borate and Frustrated
Antiferromagnetism
;
_journal_name_full 'Inorganic Chemistry'
_journal_page_first 11209
_journal_page_last 11214
_journal_paper_doi 10.1021/ic9016867
_journal_volume 48
_journal_year 2009
_chemical_formula_sum 'B12 Fe10 H8 O37'
_chemical_formula_weight 1288.28
_space_group_IT_number 13
_symmetry_cell_setting monoclinic
_symmetry_space_group_name_Hall '-P 2yc'
_symmetry_space_group_name_H-M 'P 1 2/c 1'
_atom_sites_solution_hydrogens none
_atom_sites_solution_primary direct
_atom_sites_solution_secondary difmap
_audit_creation_method SHELXL-97
_cell_angle_alpha 90.00
_cell_angle_beta 103.627(2)
_cell_angle_gamma 90.00
_cell_formula_units_Z 4
_cell_length_a 15.3013(4)
_cell_length_b 11.8762(4)
_cell_length_c 16.2894(5)
_cell_measurement_reflns_used 9937
_cell_measurement_temperature 100(2)
_cell_measurement_theta_max 36.5159
_cell_measurement_theta_min 3.6651
_cell_volume 2876.80(15)
_computing_cell_refinement 'CrysAlys RED'
_computing_data_collection 'CrysAlys CCD'
_computing_data_reduction 'CrysAlys RED'
_computing_structure_refinement 'SHELXL-97 (Sheldrick, 1997)'
_computing_structure_solution 'SHELXS-97 (Sheldrick, 1990)'
_diffrn_ambient_temperature 100(2)
_diffrn_measured_fraction_theta_full 0.994
_diffrn_measured_fraction_theta_max 0.994
_diffrn_radiation_monochromator graphite
_diffrn_radiation_source 'fine-focus sealed tube'
_diffrn_radiation_type MoK\a
_diffrn_radiation_wavelength 0.71073
_diffrn_reflns_av_R_equivalents 0.0000
_diffrn_reflns_av_sigmaI/netI 0.0389
_diffrn_reflns_limit_h_max 18
_diffrn_reflns_limit_h_min -18
_diffrn_reflns_limit_k_max 14
_diffrn_reflns_limit_k_min -14
_diffrn_reflns_limit_l_max 19
_diffrn_reflns_limit_l_min -19
_diffrn_reflns_number 35990
_diffrn_reflns_theta_full 25.03
_diffrn_reflns_theta_max 25.03
_diffrn_reflns_theta_min 3.71
_exptl_absorpt_coefficient_mu 5.027
_exptl_absorpt_correction_T_max 0.860
_exptl_absorpt_correction_T_min 0.562
_exptl_absorpt_correction_type analytical
_exptl_absorpt_process_details
;
CrysAlis RED, Oxford Diffraction Ltd.,
Version 1.171.32.15 (release 10-01-2008 CrysAlis171 .NET)
(compiled Jan 10 2008,16:37:18)
Analytical numeric absorption correction using a multifaceted crystal
            model based on expressions derived by R.C. Clark & J.S. Reid.
(Clark, R. C. & Reid, J. S. (1995). Acta Cryst. A51, 887-897)
;
_exptl_crystal_colour brown
_exptl_crystal_density_diffrn 2.974
_exptl_crystal_density_method 'not measured'
_exptl_crystal_description plate
_exptl_crystal_F_000 2456
_exptl_crystal_size_max 0.18
_exptl_crystal_size_mid 0.08
_exptl_crystal_size_min 0.03
_refine_diff_density_max 1.840
_refine_diff_density_min -1.133
_refine_diff_density_rms 0.260
_refine_ls_extinction_method none
_refine_ls_goodness_of_fit_ref 1.035
_refine_ls_hydrogen_treatment none
_refine_ls_matrix_type full
_refine_ls_number_parameters 226
_refine_ls_number_reflns 36235
_refine_ls_number_restraints 1
_refine_ls_restrained_S_all 1.035
_refine_ls_R_factor_all 0.1354
_refine_ls_R_factor_gt 0.0569
_refine_ls_shift/su_max 0.000
_refine_ls_shift/su_mean 0.000
_refine_ls_structure_factor_coef Fsqd
_refine_ls_weighting_details 'calc w=1/[\s^2^(Fo^2^)+(0.0890P)^2^+0.0000P] where P=(Fo^2^+2Fc^2^)/3'
_refine_ls_weighting_scheme calc
_refine_ls_wR_factor_gt 0.1765
_refine_ls_wR_factor_ref 0.2189
_reflns_number_gt 4209
_reflns_number_total 5068
_reflns_threshold_expression >2sigma(I)
_cod_data_source_file ic9016867_si_002_2.cif
_cod_data_source_block FeB-Superlattice
_cod_original_sg_symbol_H-M 'P 2/c'
_cod_original_formula_sum 'H8 B12 Fe10 O37'
_cod_database_code 4303731

loop_
_symmetry_equiv_pos_as_xyz
'x, y, z'
'-x, y, -z+1/2'
'-x, -y, -z'
'x, -y, z-1/2'

loop_
_atom_site_label
_atom_site_type_symbol
_atom_site_fract_x
_atom_site_fract_y
_atom_site_fract_z
_atom_site_U_iso_or_equiv
_atom_site_adp_type
_atom_site_occupancy
_atom_site_symmetry_multiplicity
_atom_site_calc_flag
_atom_site_refinement_flags
_atom_site_disorder_assembly
_atom_site_disorder_group
Fe1A Fe 0.22014(7) 0.37533(7) 0.13151(4) 0.00908(9) Uani 1 1 d . . .
Fe1B Fe 0.02856(7) 0.37355(7) 0.36794(4) 0.00908(9) Uani 1 1 d . . .
Fe1C Fe 0.46949(7) 0.37654(7) 0.13272(4) 0.00908(9) Uani 1 1 d . . .
Fe1D Fe 0.27967(7) 0.37263(7) 0.36830(4) 0.00908(9) Uani 1 1 d . . .
Fe2A Fe 0.17264(7) 0.55042(7) 0.44214(4) 0.00895(10) Uani 1 1 d . . .
Fe2B Fe 0.57780(7) 0.55142(7) 0.05892(4) 0.00895(10) Uani 1 1 d . . .
Fe2C Fe 0.07682(7) 0.55864(7) 0.06113(4) 0.00895(10) Uani 1 1 d . . .
Fe2D Fe 0.32696(7) 0.56189(7) 0.06017(4) 0.00895(10) Uani 1 1 d . . .
Fe3A Fe 0.37509(5) 0.50894(7) 0.25190(4) 0.00818(10) Uani 1 1 d . . .
Fe3B Fe 0.12430(5) 0.50716(6) 0.24949(4) 0.00818(10) Uani 1 1 d . . .
B11 B 0.2071(4) 0.1175(6) 0.1217(3) 0.0078(5) Uiso 1 1 d . . .
B12 B 0.4513(4) 0.1212(6) 0.1292(4) 0.0078(5) Uiso 1 1 d . . .
B13 B 0.0259(7) 0.1159(9) 0.3724(5) 0.0396(15) Uiso 1 1 d . . .
B14 B 0.2996(6) 0.1229(9) 0.3713(5) 0.0396(15) Uiso 1 1 d . . .
B21 B 0.1841(5) 0.2054(5) -0.0168(3) 0.0078(5) Uiso 1 1 d . . .
B22 B 0.4267(5) 0.1985(6) -0.0185(3) 0.0078(5) Uiso 1 1 d . . .
B23 B 0.0373(5) 0.1989(9) 0.5129(5) 0.0329(13) Uiso 1 1 d . . .
B24 B 0.3510(5) 0.2057(8) 0.5082(5) 0.0329(13) Uiso 1 1 d . . .
B31 B 0.5964(4) 0.7496(6) 0.1662(3) 0.0078(5) Uiso 1 1 d . . .
B32 B 0.1505(5) 0.7609(6) 0.3276(3) 0.0078(5) Uiso 1 1 d . . .
B33 B 0.3840(5) 0.7512(9) 0.1861(5) 0.0388(15) Uiso 1 1 d . . .
B34 B 0.0771(5) 0.7486(9) 0.1699(5) 0.0388(15) Uiso 1 1 d D . .
O1A O 0.0000 0.4511(4) 0.2500 0.0077(4) Uiso 1 2 d S . .
O1B O 0.2510(2) 0.4597(3) 0.2513(2) 0.0077(4) Uiso 1 1 d . . .
O1C O 0.5000 0.4493(4) 0.2500 0.0077(4) Uiso 1 2 d S . .
O2A O 0.2020(3) 0.5183(3) 0.05507(19) 0.0072(3) Uiso 1 1 d . . .
O2B O 0.4551(3) 0.5234(3) 0.06036(18) 0.0072(3) Uiso 1 1 d . . .
O2C O 0.0443(3) 0.5189(3) 0.44026(18) 0.0072(3) Uiso 1 1 d . . .
O2D O 0.2960(3) 0.5120(3) 0.44668(19) 0.0072(3) Uiso 1 1 d . . .
O3A O 0.1529(3) 0.4131(3) 0.35471(18) 0.0075(3) Uiso 1 1 d . . .
O3B O 0.5954(3) 0.4145(3) 0.13825(19) 0.0075(3) Uiso 1 1 d . . .
O3C O 0.0979(3) 0.4141(3) 0.13608(19) 0.0075(3) Uiso 1 1 d . . .
O3D O 0.3445(3) 0.4162(3) 0.14463(18) 0.0075(3) Uiso 1 1 d . . .
O4A O 0.6104(3) 0.6417(3) 0.1664(2) 0.0110(3) Uiso 1 1 d . . .
O4B O 0.1459(3) 0.6376(3) 0.3393(2) 0.0110(3) Uiso 1 1 d . . .
O4C O 0.3608(3) 0.6409(3) 0.1662(2) 0.0110(3) Uiso 1 1 d . . .
O4D O 0.1101(3) 0.6368(3) 0.1718(2) 0.0110(3) Uiso 1 1 d D . .
O5A O 0.1859(3) 0.3069(3) 0.0129(2) 0.0116(3) Uiso 1 1 d . . .
O5B O 0.4303(3) 0.3134(3) 0.0103(2) 0.0116(3) Uiso 1 1 d . . .
O5C O 0.0630(3) 0.3104(3) 0.4879(2) 0.0116(3) Uiso 1 1 d . . .
O5D O 0.3154(3) 0.3021(3) 0.4859(2) 0.0116(3) Uiso 1 1 d . . .
O6A O 0.2275(3) 0.2115(3) 0.1689(2) 0.0145(3) Uiso 1 1 d . . .
O6B O 0.0230(3) 0.2168(3) 0.3257(2) 0.0145(3) Uiso 1 1 d . . .
O6C O 0.4730(3) 0.2192(3) 0.1707(2) 0.0145(3) Uiso 1 1 d . . .
O6D O 0.2756(3) 0.2151(3) 0.3278(2) 0.0145(3) Uiso 1 1 d . . .
O7A O 0.2319(4) 0.0118(5) 0.1585(3) 0.0530(14) Uiso 1 1 d . . .
O7B O -0.0008(3) 0.0218(5) 0.3343(3) 0.0395(14) Uiso 1 1 d . . .
O7C O 0.4632(3) 0.0167(5) 0.1673(3) 0.0396(14) Uiso 1 1 d . . .
O7D O 0.3242(6) 0.0322(9) 0.3255(5) 0.0309(15) Uiso 0.50 1 d P . .
O7E O 0.2286(6) 0.0214(9) 0.3219(5) 0.0309(15) Uiso 0.50 1 d P . .
O8A O 0.2014(3) 0.1135(3) 0.0385(2) 0.0141(6) Uiso 1 1 d . . .
O8B O 0.4253(2) 0.1160(4) 0.0389(2) 0.0141(6) Uiso 1 1 d . . .
O8C O 0.0287(4) 0.1169(6) 0.4634(3) 0.067(2) Uiso 1 1 d . . .
O8D O 0.3311(4) 0.1153(5) 0.4573(3) 0.0591(17) Uiso 1 1 d . . .
O9A O 0.6013(2) 0.8053(3) 0.2456(2) 0.0182(9) Uiso 1 1 d . . .
O9B O 0.1259(3) 0.8041(3) 0.2538(2) 0.0241(9) Uiso 1 1 d D . .
O10A O 0.1726(2) 0.1792(3) -0.10060(19) 0.0116(5) Uiso 1 1 d . . .
O10B O 0.3952(2) 0.1768(3) -0.1020(2) 0.0116(5) Uiso 1 1 d . . .
O10C O 0.0208(4) 0.1884(7) 0.6035(4) 0.087(2) Uiso 1 1 d . . .
O10D O 0.3898(4) 0.8142(6) 0.1047(3) 0.0631(17) Uiso 1 1 d . . .
OW1A O 0.2256(4) 0.8124(6) 0.0707(4) 0.0200(14) Uiso 0.592(6) 1 d P . .
OW1B O 0.1991(6) 0.7934(9) 0.1314(6) 0.0200(14) Uiso 0.408(6) 1 d P . .

loop_
_atom_site_aniso_label
_atom_site_aniso_U_11
_atom_site_aniso_U_22
_atom_site_aniso_U_33
_atom_site_aniso_U_23
_atom_site_aniso_U_13
_atom_site_aniso_U_12
Fe1A 0.0067(3) 0.01100(16) 0.00968(15) 0.0013(2) 0.0021(6) 0.0004(2)
Fe1B 0.0067(3) 0.01100(16) 0.00968(15) 0.0013(2) 0.0021(6) 0.0004(2)
Fe1C 0.0067(3) 0.01100(16) 0.00968(15) 0.0013(2) 0.0021(6) 0.0004(2)
Fe1D 0.0067(3) 0.01100(16) 0.00968(15) 0.0013(2) 0.0021(6) 0.0004(2)
Fe2A 0.0070(3) 0.01272(17) 0.00798(15) 0.00019(15) 0.0034(6) 0.0027(2)
Fe2B 0.0070(3) 0.01272(17) 0.00798(15) 0.00019(15) 0.0034(6) 0.0027(2)
Fe2C 0.0070(3) 0.01272(17) 0.00798(15) 0.00019(15) 0.0034(6) 0.0027(2)
Fe2D 0.0070(3) 0.01272(17) 0.00798(15) 0.00019(15) 0.0034(6) 0.0027(2)
Fe3A 0.0065(4) 0.0109(2) 0.00737(18) -0.0014(3) 0.0021(6) -0.0006(3)
Fe3B 0.0065(4) 0.0109(2) 0.00737(18) -0.0014(3) 0.0021(6) -0.0006(3)

loop_
_atom_type_symbol
_atom_type_description
_atom_type_scat_dispersion_real
_atom_type_scat_dispersion_imag
_atom_type_scat_source
B B 0.0013 0.0007 'International Tables Vol C Tables 4.2.6.8 and 6.1.1.4'
H H 0.0000 0.0000 'International Tables Vol C Tables 4.2.6.8 and 6.1.1.4'
O O 0.0106 0.0060 'International Tables Vol C Tables 4.2.6.8 and 6.1.1.4'
Fe Fe 0.3463 0.8444 'International Tables Vol C Tables 4.2.6.8 and 6.1.1.4'

loop_
_geom_angle_atom_site_label_1
_geom_angle_atom_site_label_2
_geom_angle_atom_site_label_3
_geom_angle
_geom_angle_site_symmetry_1
_geom_angle_site_symmetry_3
_geom_angle_publ_flag
O3D Fe1A O3C 150.43(15) . . ?
O3D Fe1A O6A 102.98(18) . . ?
O3C Fe1A O6A 101.60(18) . . ?
O3D Fe1A O5A 103.36(17) . . ?
O3C Fe1A O5A 95.50(16) . . ?
O6A Fe1A O5A 83.51(14) . . ?
O3D Fe1A O2A 81.36(17) . . ?
O3C Fe1A O2A 80.56(17) . . ?
O6A Fe1A O2A 161.46(13) . . ?
O5A Fe1A O2A 77.95(14) . . ?
O3D Fe1A O1B 77.38(14) . . ?
O3C Fe1A O1B 82.05(14) . . ?
O6A Fe1A O1B 100.92(13) . . ?
O5A Fe1A O1B 175.27(15) . . ?
O2A Fe1A O1B 97.62(13) . . ?
O6B Fe1B O3C 104.82(18) . 2 ?
O6B Fe1B O3A 98.39(18) . . ?
O3C Fe1B O3A 151.35(15) 2 . ?
O6B Fe1B O5C 88.16(15) . . ?
O3C Fe1B O5C 98.67(17) 2 . ?
O3A Fe1B O5C 98.63(16) . . ?
O6B Fe1B O2C 166.17(14) . . ?
O3C Fe1B O2C 78.32(16) 2 . ?
O3A Fe1B O2C 83.16(16) . . ?
O5C Fe1B O2C 78.03(15) . . ?
O6B Fe1B O1A 96.48(16) . . ?
O3C Fe1B O1A 82.57(10) 2 . ?
O3A Fe1B O1A 78.28(10) . . ?
O5C Fe1B O1A 174.74(17) . . ?
O2C Fe1B O1A 97.29(16) . . ?
O3B Fe1C O6C 104.51(18) . . ?
O3B Fe1C O3D 152.03(15) . . ?
O6C Fe1C O3D 98.50(17) . . ?
O3B Fe1C O1C 81.63(10) . . ?
O6C Fe1C O1C 97.13(16) . . ?
O3D Fe1C O1C 79.92(10) . . ?
O3B Fe1C O5B 100.67(15) . . ?
O6C Fe1C O5B 86.52(15) . . ?
O3D Fe1C O5B 96.34(15) . . ?
O1C Fe1C O5B 175.10(16) . . ?
O3B Fe1C O2B 78.78(16) . . ?
O6C Fe1C O2B 164.52(14) . . ?
O3D Fe1C O2B 83.28(16) . . ?
O1C Fe1C O2B 98.32(16) . . ?
O5B Fe1C O2B 78.00(14) . . ?
O3A Fe1D O6D 104.00(18) . . ?
O3A Fe1D O3B 149.90(14) . 2_655 ?
O6D Fe1D O3B 99.90(18) . 2_655 ?
O3A Fe1D O5D 104.23(17) . . ?
O6D Fe1D O5D 84.58(15) . . ?
O3B Fe1D O5D 95.94(16) 2_655 . ?
O3A Fe1D O2D 81.12(16) . . ?
O6D Fe1D O2D 162.03(14) . . ?
O3B Fe1D O2D 81.76(17) 2_655 . ?
O5D Fe1D O2D 77.45(14) . . ?
O3A Fe1D O1B 77.81(14) . . ?
O6D Fe1D O1B 100.24(13) . . ?
O3B Fe1D O1B 80.17(14) 2_655 . ?
O5D Fe1D O1B 174.22(15) . . ?
O2D Fe1D O1B 97.68(13) . . ?
O2D Fe2A O4B 99.55(19) . . ?
O2D Fe2A O2A 81.93(16) . 4_566 ?
O4B Fe2A O2A 172.10(16) . 4_566 ?
O2D Fe2A O2C 155.41(15) . . ?
O4B Fe2A O2C 94.64(18) . . ?
O2A Fe2A O2C 86.77(17) 4_566 . ?
O2D Fe2A O5A 102.11(17) . 4_566 ?
O4B Fe2A O5A 91.02(15) . 4_566 ?
O2A Fe2A O5A 81.08(14) 4_566 4_566 ?
O2C Fe2A O5A 97.58(18) . 4_566 ?
O2D Fe2A O3A 80.08(16) . . ?
O4B Fe2A O3A 82.13(14) . . ?
O2A Fe2A O3A 105.77(14) 4_566 . ?
O2C Fe2A O3A 82.11(17) . . ?
O5A Fe2A O3A 173.09(14) 4_566 . ?
O2B Fe2B O5B 102.81(18) . 3_665 ?
O2B Fe2B O2D 156.42(16) . 2_655 ?
O5B Fe2B O2D 95.54(17) 3_665 2_655 ?
O2B Fe2B O4A 97.17(17) . . ?
O5B Fe2B O4A 91.91(15) 3_665 . ?
O2D Fe2B O4A 96.88(16) 2_655 . ?
O2B Fe2B O3B 80.67(17) . . ?
O5B Fe2B O3B 175.38(17) 3_665 . ?
O2D Fe2B O3B 81.91(16) 2_655 . ?
O4A Fe2B O3B 84.60(14) . . ?
O2B Fe2B O2B 85.13(17) . 3_665 ?
O5B Fe2B O2B 80.99(15) 3_665 3_665 ?
O2D Fe2B O2B 83.23(16) 2_655 3_665 ?
O4A Fe2B O2B 172.87(16) . 3_665 ?
O3B Fe2B O2B 102.46(15) . 3_665 ?
O2B Fe2B Fe2B 44.87(10) . 3_665 ?
O5B Fe2B Fe2B 91.89(12) 3_665 3_665 ?
O2D Fe2B Fe2B 120.73(11) 2_655 3_665 ?
O4A Fe2B Fe2B 141.59(15) . 3_665 ?
O3B Fe2B Fe2B 92.73(11) . 3_665 ?
O2B Fe2B Fe2B 40.26(13) 3_665 3_665 ?
O2C Fe2C O5C 103.07(19) 2 4_565 ?
O2C Fe2C O4D 99.61(17) 2 . ?
O5C Fe2C O4D 98.69(15) 4_565 . ?
O2C Fe2C O2A 151.60(15) 2 . ?
O5C Fe2C O2A 97.38(18) 4_565 . ?
O4D Fe2C O2A 96.50(16) . . ?
O2C Fe2C O3C 79.60(17) 2 . ?
O5C Fe2C O3C 176.35(19) 4_565 . ?
O4D Fe2C O3C 83.21(14) . . ?
O2A Fe2C O3C 79.27(16) . . ?
O2C Fe2C O2C 82.34(17) 2 4_565 ?
O5C Fe2C O2C 79.05(15) 4_565 4_565 ?
O4D Fe2C O2C 177.33(17) . 4_565 ?
O2A Fe2C O2C 82.44(16) . 4_565 ?
O3C Fe2C O2C 98.98(14) . 4_565 ?
O4C Fe2D O2A 102.71(17) . . ?
O4C Fe2D O2D 176.12(17) . 4_565 ?
O2A Fe2D O2D 80.14(16) . 4_565 ?
O4C Fe2D O5D 96.64(15) . 4_565 ?
O2A Fe2D O5D 103.94(17) . 4_565 ?
O2D Fe2D O5D 80.04(14) 4_565 4_565 ?
O4C Fe2D O2B 93.04(17) . . ?
O2A Fe2D O2B 151.49(15) . . ?
O2D Fe2D O2B 85.45(16) 4_565 . ?
O5D Fe2D O2B 97.55(17) 4_565 . ?
O4C Fe2D O3D 81.61(14) . . ?
O2A Fe2D O3D 78.02(16) . . ?
O2D Fe2D O3D 101.65(14) 4_565 . ?
O5D Fe2D O3D 177.65(16) 4_565 . ?
O2B Fe2D O3D 81.02(16) . . ?
O1B Fe3A O3D 79.04(16) . . ?
O1B Fe3A O4A 100.80(16) . 2_655 ?
O3D Fe3A O4A 161.83(15) . 2_655 ?
O1B Fe3A O1C 142.61(14) . . ?
O3D Fe3A O1C 79.94(14) . . ?
O4A Fe3A O1C 108.59(16) 2_655 . ?
O1B Fe3A O3B 81.84(16) . 2_655 ?
O3D Fe3A O3B 114.24(14) . 2_655 ?
O4A Fe3A O3B 83.51(14) 2_655 2_655 ?
O1C Fe3A O3B 79.11(14) . 2_655 ?
O1B Fe3A O4C 105.69(16) . . ?
O3D Fe3A O4C 82.19(14) . . ?
O4A Fe3A O4C 80.38(14) 2_655 . ?
O1C Fe3A O4C 101.65(16) . . ?
O3B Fe3A O4C 163.23(15) 2_655 . ?
O4D Fe3B O3A 162.14(15) . . ?
O4D Fe3B O1B 100.87(17) . . ?
O3A Fe3B O1B 79.37(17) . . ?
O4D Fe3B O1A 107.38(17) . . ?
O3A Fe3B O1A 80.16(15) . . ?
O1B Fe3B O1A 144.46(15) . . ?
O4D Fe3B O4B 81.16(14) . . ?
O3A Fe3B O4B 81.32(14) . . ?
O1B Fe3B O4B 101.70(16) . . ?
O1A Fe3B O4B 103.54(17) . . ?
O4D Fe3B O3C 82.97(14) . . ?
O3A Fe3B O3C 114.52(14) . . ?
O1B Fe3B O3C 81.45(15) . . ?
O1A Fe3B O3C 81.07(14) . . ?
O4B Fe3B O3C 164.14(14) . . ?
O8A B11 O6A 123.9(5) . . ?
O8A B11 O7A 110.3(5) . . ?
O6A B11 O7A 119.6(4) . . ?
O6C B12 O7C 124.1(5) . . ?
O6C B12 O8B 121.9(5) . . ?
O7C B12 O8B 113.5(5) . . ?
O7B B13 O6B 120.3(7) . . ?
O7B B13 O8C 114.8(8) . . ?
O6B B13 O8C 121.7(7) . . ?
O6D B14 O8D 126.5(8) . . ?
O6D B14 O7D 115.3(7) . . ?
O8D B14 O7D 114.6(8) . . ?
O6D B14 O7E 105.7(6) . . ?
O8D B14 O7E 117.9(7) . . ?
O7D B14 O7E 55.0(5) . . ?
O5A B21 O10A 124.8(5) . . ?
O5A B21 O8A 120.0(4) . . ?
O10A B21 O8A 115.1(5) . . ?
O10B B22 O8B 119.6(5) . . ?
O10B B22 O5B 119.0(5) . . ?
O8B B22 O5B 117.7(4) . . ?
O8C B23 O5C 121.3(7) . . ?
O8C B23 O10C 122.1(8) . . ?
O5C B23 O10C 116.6(7) . . ?
O5D B24 O8D 121.2(6) . . ?
O5D B24 O10D 117.0(7) . 4_566 ?
O8D B24 O10D 118.4(7) . 4_566 ?
O4A B31 O10B 125.2(5) . 3_665 ?
O4A B31 O9A 118.6(5) . . ?
O10B B31 O9A 113.1(5) 3_665 . ?
O9B B32 O10A 124.4(6) . 4_566 ?
O9B B32 O4B 120.3(5) . . ?
O10A B32 O4B 114.9(4) 4_566 . ?
O9A B33 O4C 132.6(8) 2_655 . ?
O9A B33 O10D 118.5(8) 2_655 . ?
O4C B33 O10D 108.9(6) . . ?
O4D B34 O10C 131.0(7) . 4_565 ?
O4D B34 O9B 106.6(6) . . ?
O10C B34 O9B 121.8(8) 4_565 . ?
Fe3B O1A Fe3B 141.5(3) . 2 ?
Fe3B O1A Fe1B 97.78(4) . 2 ?
Fe3B O1A Fe1B 99.01(4) 2 2 ?
Fe3B O1A Fe1B 99.01(4) . . ?
Fe3B O1A Fe1B 97.78(4) 2 . ?
Fe1B O1A Fe1B 127.5(3) 2 . ?
Fe3A O1B Fe3B 146.62(18) . . ?
Fe3A O1B Fe1D 98.28(14) . . ?
Fe3B O1B Fe1D 98.33(17) . . ?
Fe3A O1B Fe1A 98.43(17) . . ?
Fe3B O1B Fe1A 96.47(13) . . ?
Fe1D O1B Fe1A 122.95(16) . . ?
Fe3A O1C Fe3A 139.5(3) . 2_655 ?
Fe3A O1C Fe1C 98.73(4) . . ?
Fe3A O1C Fe1C 98.07(4) 2_655 . ?
Fe3A O1C Fe1C 98.07(4) . 2_655 ?
Fe3A O1C Fe1C 98.73(4) 2_655 2_655 ?
Fe1C O1C Fe1C 130.1(3) . 2_655 ?
Fe2D O2A Fe2A 98.90(19) . 4_565 ?
Fe2D O2A Fe2C 150.4(2) . . ?
Fe2A O2A Fe2C 97.77(17) 4_565 . ?
Fe2D O2A Fe1A 101.43(18) . . ?
Fe2A O2A Fe1A 100.92(16) 4_565 . ?
Fe2C O2A Fe1A 99.19(18) . . ?
Fe2B O2B Fe2D 156.8(2) . . ?
Fe2B O2B Fe1C 100.32(18) . . ?
Fe2D O2B Fe1C 99.43(18) . . ?
Fe2B O2B Fe2B 94.87(17) . 3_665 ?
Fe2D O2B Fe2B 94.25(16) . 3_665 ?
Fe1C O2B Fe2B 98.06(17) . 3_665 ?
Fe2C O2C Fe2A 154.8(2) 2 . ?
Fe2C O2C Fe1B 102.54(18) 2 . ?
Fe2A O2C Fe1B 98.47(18) . . ?
Fe2C O2C Fe2C 97.66(17) 2 4_566 ?
Fe2A O2C Fe2C 92.99(15) . 4_566 ?
Fe1B O2C Fe2C 97.84(17) . 4_566 ?
Fe2A O2D Fe2D 99.00(19) . 4_566 ?
Fe2A O2D Fe2B 152.4(2) . 2_655 ?
Fe2D O2D Fe2B 97.06(17) 4_566 2_655 ?
Fe2A O2D Fe1D 101.05(17) . . ?
Fe2D O2D Fe1D 100.81(16) 4_566 . ?
Fe2B O2D Fe1D 97.80(18) 2_655 . ?
Fe1D O3A Fe3B 104.14(19) . . ?
Fe1D O3A Fe1B 149.7(2) . . ?
Fe3B O3A Fe1B 101.48(17) . . ?
Fe1D O3A Fe2A 97.54(16) . . ?
Fe3B O3A Fe2A 96.46(16) . . ?
Fe1B O3A Fe2A 95.44(17) . . ?
Fe1C O3B Fe1D 151.8(2) . 2_655 ?
Fe1C O3B Fe2B 99.87(17) . . ?
Fe1D O3B Fe2B 98.52(18) 2_655 . ?
Fe1C O3B Fe3A 100.16(18) . 2_655 ?
Fe1D O3B Fe3A 99.44(16) 2_655 2_655 ?
Fe2B O3B Fe3A 94.84(16) . 2_655 ?
Fe1A O3C Fe1B 151.9(2) . 2 ?
Fe1A O3C Fe2C 100.97(19) . . ?
Fe1B O3C Fe2C 99.52(17) 2 . ?
Fe1A O3C Fe3B 99.82(16) . . ?
Fe1B O3C Fe3B 98.06(17) 2 . ?
Fe2C O3C Fe3B 93.04(15) . . ?
Fe1A O3D Fe1C 149.5(2) . . ?
Fe1A O3D Fe3A 104.72(19) . . ?
Fe1C O3D Fe3A 100.27(17) . . ?
Fe1A O3D Fe2D 99.08(17) . . ?
Fe1C O3D Fe2D 95.91(17) . . ?
Fe3A O3D Fe2D 94.71(16) . . ?
B31 O4A Fe2B 121.1(3) . . ?
B31 O4A Fe3A 139.1(4) . 2_655 ?
Fe2B O4A Fe3A 97.00(17) . 2_655 ?
B32 O4B Fe2A 129.5(3) . . ?
B32 O4B Fe3B 130.1(3) . . ?
Fe2A O4B Fe3B 100.09(17) . . ?
B33 O4C Fe2D 132.4(4) . . ?
B33 O4C Fe3A 125.5(4) . . ?
Fe2D O4C Fe3A 101.43(18) . . ?
B34 O4D Fe3B 136.9(4) . . ?
B34 O4D Fe2C 113.8(4) . . ?
Fe3B O4D Fe2C 100.58(17) . . ?
B21 O5A Fe2A 124.9(3) . 4_565 ?
B21 O5A Fe1A 134.4(3) . . ?
Fe2A O5A Fe1A 100.00(17) 4_565 . ?
B22 O5B Fe2B 126.8(3) . 3_665 ?
B22 O5B Fe1C 129.4(3) . . ?
Fe2B O5B Fe1C 102.82(18) 3_665 . ?
B23 O5C Fe2C 123.5(4) . 4_566 ?
B23 O5C Fe1B 124.8(4) . . ?
Fe2C O5C Fe1B 105.07(19) 4_566 . ?
B24 O5D Fe2D 125.3(4) . 4_566 ?
B24 O5D Fe1D 129.2(5) . . ?
Fe2D O5D Fe1D 101.65(18) 4_566 . ?
B11 O6A Fe1A 129.1(3) . . ?
B13 O6B Fe1B 128.0(4) . . ?
B12 O6C Fe1C 132.7(3) . . ?
B14 O6D Fe1D 128.8(4) . . ?
B14 O7D O7E 72.5(7) . . ?
O7D O7E B14 52.5(6) . . ?
B11 O8A B21 125.5(5) . . ?
B22 O8B B12 129.2(5) . . ?
B23 O8C B13 128.9(8) . . ?
B24 O8D B14 123.3(7) . . ?
B33 O9A B31 121.4(6) 2_655 . ?
B32 O9B B34 129.4(5) . . ?
B32 O10A B21 134.0(5) 4_565 . ?
B22 O10B B31 124.1(5) . 3_665 ?
B34 O10C B23 118.2(7) 4_566 . ?
B33 O10D B24 135.0(6) . 4_565 ?

loop_
_geom_bond_atom_site_label_1
_geom_bond_atom_site_label_2
_geom_bond_distance
_geom_bond_site_symmetry_2
_geom_bond_publ_flag
Fe1A O3D 1.927(4) . ?
Fe1A O3C 1.944(4) . ?
Fe1A O6A 2.034(4) . ?
Fe1A O5A 2.047(3) . ?
Fe1A O2A 2.085(4) . ?
Fe1A O1B 2.146(4) . ?
Fe1B O6B 1.980(4) . ?
Fe1B O3C 1.981(4) 2 ?
Fe1B O3A 2.020(5) . ?
Fe1B O5C 2.043(3) . ?
Fe1B O2C 2.072(4) . ?
Fe1B O1A 2.082(2) . ?
Fe1C O3B 1.960(5) . ?
Fe1C O6C 1.965(4) . ?
Fe1C O3D 2.023(5) . ?
Fe1C O1C 2.048(2) . ?
Fe1C O5B 2.082(4) . ?
Fe1C O2B 2.087(4) . ?
Fe1D O3A 1.959(5) . ?
Fe1D O6D 1.980(4) . ?
Fe1D O3B 2.003(5) 2_655 ?
Fe1D O5D 2.044(3) . ?
Fe1D O2D 2.069(3) . ?
Fe1D O1B 2.121(4) . ?
Fe2A O2D 1.926(5) . ?
Fe2A O4B 1.930(3) . ?
Fe2A O2A 1.965(3) 4_566 ?
Fe2A O2C 1.993(5) . ?
Fe2A O5A 2.032(4) 4_566 ?
Fe2A O3A 2.139(4) . ?
Fe2B O2B 1.912(5) . ?
Fe2B O5B 1.950(4) 3_665 ?
Fe2B O2D 2.011(5) 2_655 ?
Fe2B O4A 2.013(3) . ?
Fe2B O3B 2.055(4) . ?
Fe2B O2B 2.087(3) 3_665 ?
Fe2B Fe2B 2.9481(18) 3_665 ?
Fe2C O2C 1.907(5) 2 ?
Fe2C O5C 1.941(4) 4_565 ?
Fe2C O4D 1.985(3) . ?
Fe2C O2A 1.999(5) . ?
Fe2C O3C 2.087(4) . ?
Fe2C O2C 2.124(3) 4_565 ?
Fe2D O4C 1.927(4) . ?
Fe2D O2A 1.963(5) . ?
Fe2D O2D 2.000(3) 4_565 ?
Fe2D O5D 2.001(4) 4_565 ?
Fe2D O2B 2.013(5) . ?
Fe2D O3D 2.187(4) . ?
Fe3A O1B 1.985(4) . ?
Fe3A O3D 2.024(3) . ?
Fe3A O4A 2.042(4) 2_655 ?
Fe3A O1C 2.0453(19) . ?
Fe3A O3B 2.070(3) 2_655 ?
Fe3A O4C 2.076(4) . ?
Fe3B O4D 1.972(4) . ?
Fe3B O3A 2.006(3) . ?
Fe3B O1B 2.012(4) . ?
Fe3B O1A 2.0169(19) . ?
Fe3B O4B 2.102(4) . ?
Fe3B O3C 2.108(3) . ?
B11 O8A 1.339(6) . ?
B11 O6A 1.349(7) . ?
B11 O7A 1.405(8) . ?
B12 O6C 1.348(7) . ?
B12 O7C 1.380(8) . ?
B12 O8B 1.432(6) . ?
B13 O7B 1.298(10) . ?
B13 O6B 1.414(10) . ?
B13 O8C 1.472(10) . ?
B14 O6D 1.309(10) . ?
B14 O8D 1.372(9) . ?
B14 O7D 1.410(12) . ?
B14 O7E 1.695(13) . ?
B21 O5A 1.297(7) . ?
B21 O10A 1.370(6) . ?
B21 O8A 1.400(7) . ?
B22 O10B 1.355(6) . ?
B22 O8B 1.358(7) . ?
B22 O5B 1.440(7) . ?
B23 O8C 1.251(10) . ?
B23 O5C 1.466(10) . ?
B23 O10C 1.560(10) . ?
B24 O5D 1.283(10) . ?
B24 O8D 1.347(10) . ?
B24 O10D 1.562(9) 4_566 ?
B31 O4A 1.299(7) . ?
B31 O10B 1.393(7) 3_665 ?
B31 O9A 1.438(7) . ?
B32 O9B 1.279(6) . ?
B32 O10A 1.343(6) 4_566 ?
B32 O4B 1.481(7) . ?
B33 O9A 1.259(9) 2_655 ?
B33 O4C 1.375(11) . ?
B33 O10D 1.543(11) . ?
B34 O4D 1.418(11) . ?
B34 O10C 1.426(10) 4_565 ?
B34 O9B 1.542(9) . ?
O1A Fe3B 2.0169(19) 2 ?
O1A Fe1B 2.082(2) 2 ?
O1C Fe3A 2.0453(19) 2_655 ?
O1C Fe1C 2.048(2) 2_655 ?
O2A Fe2A 1.965(3) 4_565 ?
O2B Fe2B 2.087(3) 3_665 ?
O2C Fe2C 1.907(5) 2 ?
O2C Fe2C 2.124(3) 4_566 ?
O2D Fe2D 2.000(3) 4_566 ?
O2D Fe2B 2.011(5) 2_655 ?
O3B Fe1D 2.003(5) 2_655 ?
O3B Fe3A 2.070(3) 2_655 ?
O3C Fe1B 1.981(4) 2 ?
O4A Fe3A 2.042(4) 2_655 ?
O5A Fe2A 2.032(4) 4_565 ?
O5B Fe2B 1.950(4) 3_665 ?
O5C Fe2C 1.941(4) 4_566 ?
O5D Fe2D 2.001(4) 4_566 ?
O7D O7E 1.456(10) . ?
O9A B33 1.259(9) 2_655 ?
O10A B32 1.343(6) 4_565 ?
O10B B31 1.393(7) 3_665 ?
O10C B34 1.426(10) 4_566 ?
O10D B24 1.562(9) 4_565 ?
OW1A OW1B 1.176(10) . ?
